data_4082099
loop_
_publ_author_name
'Hong, Jianquan'
'Zhang, Lixin'
'Wang, Kai'
'Chen, Zhenxia'
'Wu, Limin'
'Zhou, Xigeng'

_publ_section_title
;
 Synthesis, Structural Characterization, and Reactivity of Mono(amidinate)
 Rare-Earth-Metal Bis(aminobenzyl) Complexes
;
_journal_issue 24
_journal_name_full Organometallics
_journal_page_first 7312
_journal_paper_doi 10.1021/om400787j
_journal_volume 32
_journal_year 2013
_chemical_formula_sum 'C67 H81 Lu N6 O3'
_chemical_formula_weight 1193.35
_chemical_name_systematic
; 
 ? 
;
_space_group_IT_number 2
_symmetry_cell_setting triclinic
_symmetry_space_group_name_Hall '-P 1'
_symmetry_space_group_name_H-M 'P -1'
_atom_sites_solution_hydrogens geom
_atom_sites_solution_primary direct
_atom_sites_solution_secondary difmap
_audit_creation_method SHELXL-97
_cell_angle_alpha 69.476(5)
_cell_angle_beta 79.839(5)
_cell_angle_gamma 75.460(5)
_cell_formula_units_Z 2
_cell_length_a 13.493(5)
_cell_length_b 14.653(5)
_cell_length_c 20.461(7)
_cell_measurement_reflns_used 4328
_cell_measurement_temperature 293(2)
_cell_measurement_theta_max 25.27
_cell_measurement_theta_min 2.39
_cell_volume 3650(2)
_computing_cell_refinement 'Bruker SMART'
_computing_data_collection 'Bruker SMART'
_computing_data_reduction 'Bruker SHELXTL'
_computing_molecular_graphics 'Bruker SHELXTL'
_computing_publication_material 'Bruker SHELXTL'
_computing_structure_refinement 'SHELXL-97 (Sheldrick, 1997)'
_computing_structure_solution 'SHELXS-97 (Sheldrick, 1990)'
_diffrn_ambient_temperature 293(2)
_diffrn_measured_fraction_theta_full 0.978
_diffrn_measured_fraction_theta_max 0.978
_diffrn_measurement_device_type 'CCD area detector'
_diffrn_measurement_method 'phi and omega scans'
_diffrn_radiation_monochromator graphite
_diffrn_radiation_source 'fine-focus sealed tube'
_diffrn_radiation_type MoK\a
_diffrn_radiation_wavelength 0.71073
_diffrn_reflns_av_R_equivalents 0.0527
_diffrn_reflns_av_sigmaI/netI 0.1174
_diffrn_reflns_limit_h_max 16
_diffrn_reflns_limit_h_min -14
_diffrn_reflns_limit_k_max 17
_diffrn_reflns_limit_k_min -17
_diffrn_reflns_limit_l_max 24
_diffrn_reflns_limit_l_min -15
_diffrn_reflns_number 15242
_diffrn_reflns_theta_full 25.05
_diffrn_reflns_theta_max 25.05
_diffrn_reflns_theta_min 1.52
_exptl_absorpt_coefficient_mu 1.394
_exptl_absorpt_correction_T_max 0.8967
_exptl_absorpt_correction_T_min 0.7491
_exptl_absorpt_correction_type multi-scan
_exptl_absorpt_process_details sadabs
_exptl_crystal_colour colorless
_exptl_crystal_density_diffrn 1.086
_exptl_crystal_density_method 'not measured'
_exptl_crystal_description sheet
_exptl_crystal_F_000 1240
_exptl_crystal_size_max 0.22
_exptl_crystal_size_mid 0.14
_exptl_crystal_size_min 0.08
_platon_squeeze_details
;
;
_refine_diff_density_max 1.802
_refine_diff_density_min -0.965
_refine_diff_density_rms 0.089
_refine_ls_extinction_method none
_refine_ls_goodness_of_fit_ref 0.992
_refine_ls_hydrogen_treatment constr
_refine_ls_matrix_type full
_refine_ls_number_parameters 694
_refine_ls_number_reflns 12660
_refine_ls_number_restraints 12
_refine_ls_restrained_S_all 0.993
_refine_ls_R_factor_all 0.0896
_refine_ls_R_factor_gt 0.0541
_refine_ls_shift/su_max 0.001
_refine_ls_shift/su_mean 0.000
_refine_ls_structure_factor_coef Fsqd
_refine_ls_weighting_details 'calc w=1/[\s\^2\^(Fo\^2\^)+(0.0407P)\^2\^+0.0000P] where P=(Fo\^2\^+2Fc\^2\^)/3'
_refine_ls_weighting_scheme calc
_refine_ls_wR_factor_gt 0.1093
_refine_ls_wR_factor_ref 0.1153
_reflns_number_gt 7885
_reflns_number_total 12660
_reflns_threshold_expression >2sigma(I)
_cod_data_source_file om400787j_si_003.cif
_cod_data_source_block complex_5b
_cod_depositor_comments
;
The following automatic conversions were performed:

'_symmetry_cell_setting' value 'Triclinic' changed to 'triclinic'
according to /home/saulius/struct/CIF-dictionaries/cif_core.dic
dictionary named 'cif_core.dic' version 2.4.2 from 2011-04-26.

Automatic conversion script
Id: cif_fix_values 1891 2012-01-12 08:04:46Z andrius 
;
_cod_original_sg_symbol_H-M P-1
_cod_database_code 4082099

loop_
_symmetry_equiv_pos_as_xyz
'x, y, z'
'-x, -y, -z'

loop_
_atom_site_label
_atom_site_type_symbol
_atom_site_fract_x
_atom_site_fract_y
_atom_site_fract_z
_atom_site_U_iso_or_equiv
_atom_site_adp_type
_atom_site_occupancy
_atom_site_symmetry_multiplicity
_atom_site_calc_flag
_atom_site_refinement_flags
Lu1 Lu 0.68898(2) 0.62025(2) 0.721009(15) 0.04901(11) Uani 1 1 d .
N1 N 0.8540(4) 0.6455(4) 0.6960(3) 0.0493(13) Uani 1 1 d .
N2 N 0.8122(4) 0.5402(4) 0.8019(2) 0.0504(13) Uani 1 1 d .
N3 N 0.5337(4) 0.7443(4) 0.7039(3) 0.0631(15) Uani 1 1 d .
N4 N 0.5955(8) 0.9799(6) 0.8235(4) 0.124(3) Uani 1 1 d .
N5 N 0.6924(4) 0.6443(4) 0.6010(3) 0.0571(14) Uani 1 1 d .
N6 N 0.6824(5) 0.2919(5) 0.6023(4) 0.0835(19) Uani 1 1 d .
O1 O 0.6449(4) 0.7383(3) 0.7767(2) 0.0719(14) Uani 1 1 d .
O2 O 0.6892(4) 0.4973(3) 0.6807(2) 0.0654(13) Uani 1 1 d .
O3 O 0.5819(4) 0.5258(4) 0.8071(2) 0.0725(14) Uani 1 1 d .
C1 C 0.8838(5) 0.5870(5) 0.7596(3) 0.0507(17) Uani 1 1 d .
C2 C 0.9868(5) 0.5822(6) 0.7793(3) 0.0616(19) Uani 1 1 d .
C3 C 1.0232(6) 0.6706(6) 0.7627(4) 0.078(2) Uani 1 1 d .
H3 H 0.9820 0.7314 0.7405 0.094 Uiso 1 1 calc R
C4 C 1.1193(8) 0.6681(9) 0.7789(5) 0.115(4) Uani 1 1 d .
H4A H 1.1446 0.7262 0.7652 0.138 Uiso 1 1 calc R
C5 C 1.1767(8) 0.5791(11) 0.8154(5) 0.123(4) Uani 1 1 d .
H5A H 1.2405 0.5778 0.8273 0.147 Uiso 1 1 calc R
C6 C 1.1434(7) 0.4934(8) 0.8344(4) 0.094(3) Uani 1 1 d .
H6A H 1.1841 0.4335 0.8585 0.113 Uiso 1 1 calc R
C7 C 1.0476(6) 0.4959(6) 0.8175(4) 0.077(2) Uani 1 1 d .
H7A H 1.0234 0.4371 0.8324 0.092 Uiso 1 1 calc R
C8 C 0.9257(6) 0.6775(6) 0.6371(3) 0.065(2) Uani 1 1 d .
C9 C 0.9956(6) 0.6070(8) 0.6102(4) 0.079(2) Uani 1 1 d .
C10 C 1.0571(7) 0.6440(10) 0.5477(5) 0.119(4) Uani 1 1 d .
H10A H 1.1057 0.5999 0.5290 0.142 Uiso 1 1 calc R
C11 C 1.0461(10) 0.7427(12) 0.5148(6) 0.149(6) Uani 1 1 d .
H11A H 1.0855 0.7652 0.4726 0.179 Uiso 1 1 calc R
C12 C 0.9802(10) 0.8097(9) 0.5409(5) 0.126(4) Uani 1 1 d .
H12A H 0.9758 0.8774 0.5176 0.152 Uiso 1 1 calc R
C13 C 0.9184(7) 0.7770(7) 0.6030(4) 0.079(2) Uani 1 1 d .
C14 C 1.0089(6) 0.4957(7) 0.6450(4) 0.084(2) Uani 1 1 d .
H14A H 0.9695 0.4843 0.6912 0.101 Uiso 1 1 calc R
C15 C 1.1185(7) 0.4405(8) 0.6562(5) 0.137(4) Uani 1 1 d .
H15A H 1.1475 0.4680 0.6830 0.205 Uiso 1 1 calc R
H15B H 1.1583 0.4472 0.6116 0.205 Uiso 1 1 calc R
H15C H 1.1194 0.3713 0.6812 0.205 Uiso 1 1 calc R
C16 C 0.9652(6) 0.4502(7) 0.6044(4) 0.105(3) Uani 1 1 d .
H16A H 0.8954 0.4842 0.5969 0.158 Uiso 1 1 calc R
H16B H 0.9669 0.3811 0.6303 0.158 Uiso 1 1 calc R
H16C H 1.0054 0.4559 0.5600 0.158 Uiso 1 1 calc R
C17 C 0.8423(8) 0.8522(6) 0.6308(4) 0.087(3) Uani 1 1 d .
H17A H 0.8229 0.8168 0.6800 0.104 Uiso 1 1 calc R
C18 C 0.8915(9) 0.9412(7) 0.6311(5) 0.146(4) Uani 1 1 d .
H18A H 0.9542 0.9138 0.6534 0.220 Uiso 1 1 calc R
H18B H 0.8438 0.9807 0.6564 0.220 Uiso 1 1 calc R
H18C H 0.9059 0.9822 0.5838 0.220 Uiso 1 1 calc R
C19 C 0.7427(8) 0.8958(7) 0.5960(5) 0.121(3) Uani 1 1 d .
H19A H 0.7128 0.8429 0.5960 0.181 Uiso 1 1 calc R
H19B H 0.7568 0.9368 0.5486 0.181 Uiso 1 1 calc R
H19C H 0.6956 0.9354 0.6214 0.181 Uiso 1 1 calc R
C20 C 0.8255(4) 0.4785(5) 0.8723(3) 0.0505(16) Uani 1 1 d .
C21 C 0.8244(5) 0.5198(5) 0.9251(3) 0.0581(18) Uani 1 1 d .
C22 C 0.8340(6) 0.4566(7) 0.9935(4) 0.080(2) Uani 1 1 d .
H22A H 0.8361 0.4817 1.0290 0.096 Uiso 1 1 calc R
C23 C 0.8405(7) 0.3558(7) 1.0083(4) 0.093(3) Uani 1 1 d .
H23A H 0.8461 0.3137 1.0543 0.112 Uiso 1 1 calc R
C24 C 0.8387(6) 0.3170(6) 0.9577(4) 0.084(2) Uani 1 1 d .
H24A H 0.8432 0.2488 0.9696 0.101 Uiso 1 1 calc R
C25 C 0.8304(5) 0.3763(6) 0.8884(4) 0.0623(19) Uani 1 1 d .
C26 C 0.8132(5) 0.6291(5) 0.9126(3) 0.064(2) Uani 1 1 d .
H26A H 0.8105 0.6636 0.8621 0.077 Uiso 1 1 calc R
C27 C 0.9057(6) 0.6511(6) 0.9347(4) 0.088(3) Uani 1 1 d .
H27A H 0.9679 0.6253 0.9103 0.133 Uiso 1 1 calc R
H27B H 0.9087 0.6199 0.9843 0.133 Uiso 1 1 calc R
H27C H 0.8981 0.7217 0.9232 0.133 Uiso 1 1 calc R
C28 C 0.7124(6) 0.6705(6) 0.9504(4) 0.084(2) Uani 1 1 d .
H28A H 0.6556 0.6552 0.9367 0.127 Uiso 1 1 calc R
H28B H 0.7037 0.7414 0.9380 0.127 Uiso 1 1 calc R
H28C H 0.7148 0.6407 1.0002 0.127 Uiso 1 1 calc R
C29 C 0.8256(7) 0.3307(6) 0.8336(4) 0.081(2) Uani 1 1 d .
H29A H 0.7999 0.3857 0.7927 0.098 Uiso 1 1 calc R
C30 C 0.9327(8) 0.2824(7) 0.8101(5) 0.142(4) Uani 1 1 d .
H30A H 0.9286 0.2558 0.7742 0.214 Uiso 1 1 calc R
H30B H 0.9621 0.2296 0.8493 0.214 Uiso 1 1 calc R
H30C H 0.9751 0.3312 0.7920 0.214 Uiso 1 1 calc R
C31 C 0.7522(7) 0.2610(6) 0.8556(4) 0.102(3) Uani 1 1 d .
H31A H 0.6851 0.2952 0.8685 0.153 Uiso 1 1 calc R
H31B H 0.7756 0.2048 0.8951 0.153 Uiso 1 1 calc R
H31C H 0.7491 0.2385 0.8174 0.153 Uiso 1 1 calc R
C32 C 0.5619(6) 0.7827(6) 0.7469(3) 0.0631(19) Uani 1 1 d .
C33 C 0.5003(7) 0.8770(6) 0.7628(4) 0.089(3) Uani 1 1 d .
H33A H 0.5358 0.9314 0.7384 0.107 Uiso 1 1 calc R
H33B H 0.4333 0.8950 0.7454 0.107 Uiso 1 1 calc R
C34 C 0.4867(7) 0.8627(6) 0.8395(4) 0.079(2) Uani 1 1 d .
C35 C 0.5339(7) 0.9135(6) 0.8686(5) 0.081(2) Uani 1 1 d .
C36 C 0.5141(8) 0.9008(7) 0.9391(5) 0.111(3) Uani 1 1 d .
H36A H 0.5436 0.9349 0.9586 0.133 Uiso 1 1 calc R
C37 C 0.4520(9) 0.8388(9) 0.9804(5) 0.114(4) Uani 1 1 d .
H37A H 0.4402 0.8307 1.0281 0.136 Uiso 1 1 calc R
C38 C 0.4064(8) 0.7883(8) 0.9543(6) 0.129(4) Uani 1 1 d .
H38A H 0.3640 0.7461 0.9835 0.155 Uiso 1 1 calc R
C39 C 0.4244(7) 0.8008(7) 0.8838(5) 0.093(3) Uani 1 1 d .
H39A H 0.3935 0.7663 0.8655 0.111 Uiso 1 1 calc R
C40 C 0.6979(9) 0.9301(9) 0.8028(5) 0.152(5) Uani 1 1 d .
H40A H 0.6923 0.8768 0.7875 0.228 Uiso 1 1 calc R
H40B H 0.7381 0.9037 0.8421 0.228 Uiso 1 1 calc R
H40C H 0.7306 0.9770 0.7652 0.228 Uiso 1 1 calc R
C41 C 0.6026(11) 1.0628(8) 0.8502(6) 0.197(7) Uani 1 1 d .
H41A H 0.5347 1.0951 0.8633 0.295 Uiso 1 1 calc R
H41B H 0.6362 1.1104 0.8138 0.295 Uiso 1 1 calc R
H41C H 0.6414 1.0350 0.8902 0.295 Uiso 1 1 calc R
C42 C 0.4501(6) 0.7881(6) 0.6649(4) 0.067(2) Uani 1 1 d .
C43 C 0.4334(8) 0.8831(7) 0.6195(4) 0.101(3) Uani 1 1 d .
H43A H 0.4792 0.9231 0.6158 0.121 Uiso 1 1 calc R
C44 C 0.3536(10) 0.9220(7) 0.5795(5) 0.129(4) Uani 1 1 d .
H44A H 0.3444 0.9879 0.5503 0.155 Uiso 1 1 calc R
C45 C 0.2868(9) 0.8648(9) 0.5819(5) 0.121(4) Uani 1 1 d .
H45A H 0.2333 0.8908 0.5533 0.145 Uiso 1 1 calc R
C46 C 0.2987(7) 0.7678(8) 0.6273(5) 0.102(3) Uani 1 1 d .
H46A H 0.2529 0.7281 0.6304 0.123 Uiso 1 1 calc R
C47 C 0.3818(7) 0.7312(6) 0.6685(4) 0.084(2) Uani 1 1 d .
H47A H 0.3908 0.6662 0.6991 0.101 Uiso 1 1 calc R
C48 C 0.6862(5) 0.5501(6) 0.6159(4) 0.0611(19) Uani 1 1 d .
C49 C 0.6731(6) 0.5017(5) 0.5649(3) 0.067(2) Uani 1 1 d .
H49A H 0.6657 0.5509 0.5187 0.081 Uiso 1 1 calc R
H49B H 0.7333 0.4503 0.5615 0.081 Uiso 1 1 calc R
C50 C 0.5798(6) 0.4571(6) 0.5897(3) 0.0630(19) Uani 1 1 d .
C51 C 0.5843(6) 0.3557(6) 0.6074(4) 0.072(2) Uani 1 1 d .
C52 C 0.4938(7) 0.3187(7) 0.6272(4) 0.092(3) Uani 1 1 d .
H52A H 0.4964 0.2510 0.6381 0.110 Uiso 1 1 calc R
C53 C 0.4006(8) 0.3834(9) 0.6304(5) 0.112(3) Uani 1 1 d .
H53A H 0.3411 0.3578 0.6467 0.135 Uiso 1 1 calc R
C54 C 0.3932(8) 0.4825(8) 0.6105(5) 0.111(3) Uani 1 1 d .
H54A H 0.3292 0.5254 0.6089 0.133 Uiso 1 1 calc R
C55 C 0.4849(7) 0.5198(7) 0.5920(4) 0.089(3) Uani 1 1 d .
H55A H 0.4812 0.5876 0.5813 0.107 Uiso 1 1 calc R
C56 C 0.7384(8) 0.2641(7) 0.6645(5) 0.123(3) Uani 1 1 d .
H56A H 0.7387 0.3229 0.6750 0.184 Uiso 1 1 calc R
H56B H 0.8079 0.2314 0.6551 0.184 Uiso 1 1 calc R
H56C H 0.7050 0.2200 0.7038 0.184 Uiso 1 1 calc R
C57 C 0.6832(7) 0.2039(7) 0.5855(5) 0.125(4) Uani 1 1 d .
H57A H 0.6466 0.2223 0.5451 0.188 Uiso 1 1 calc R
H57B H 0.6505 0.1587 0.6246 0.188 Uiso 1 1 calc R
H57C H 0.7530 0.1721 0.5757 0.188 Uiso 1 1 calc R
C58 C 0.6913(7) 0.7075(5) 0.5299(4) 0.068(2) Uani 1 1 d .
C59 C 0.7819(7) 0.7157(6) 0.4886(4) 0.097(3) Uani 1 1 d .
H59A H 0.8447 0.6798 0.5054 0.116 Uiso 1 1 calc R
C60 C 0.7759(10) 0.7817(8) 0.4185(5) 0.120(4) Uani 1 1 d .
H60A H 0.8357 0.7835 0.3878 0.144 Uiso 1 1 calc R
C61 C 0.6857(11) 0.8426(7) 0.3944(5) 0.106(4) Uani 1 1 d .
H61A H 0.6853 0.8884 0.3494 0.127 Uiso 1 1 calc R
C62 C 0.5977(9) 0.8351(6) 0.4370(5) 0.096(3) Uani 1 1 d .
H62A H 0.5357 0.8753 0.4214 0.115 Uiso 1 1 calc R
C63 C 0.5998(7) 0.7677(6) 0.5038(4) 0.080(2) Uani 1 1 d .
H63A H 0.5384 0.7623 0.5324 0.096 Uiso 1 1 calc R
C64 C 0.5572(6) 0.5395(7) 0.8767(4) 0.096(3) Uani 1 1 d U
H64A H 0.5464 0.6090 0.8734 0.115 Uiso 1 1 calc R
H64B H 0.6101 0.5002 0.9077 0.115 Uiso 1 1 calc R
C65 C 0.4588(9) 0.5011(10) 0.8995(6) 0.158(5) Uani 1 1 d U
H65A H 0.4514 0.4708 0.9501 0.190 Uiso 1 1 calc R
H65B H 0.4003 0.5557 0.8863 0.190 Uiso 1 1 calc R
C66 C 0.4617(8) 0.4317(8) 0.8676(6) 0.133(4) Uani 1 1 d .
H66A H 0.3929 0.4292 0.8614 0.160 Uiso 1 1 calc R
H66B H 0.4958 0.3660 0.8947 0.160 Uiso 1 1 calc R
C67 C 0.5214(7) 0.4686(7) 0.7991(4) 0.105(3) Uani 1 1 d .
H67A H 0.5638 0.4131 0.7852 0.126 Uiso 1 1 calc R
H67B H 0.4753 0.5080 0.7633 0.126 Uiso 1 1 calc R

loop_
_atom_site_aniso_label
_atom_site_aniso_U_11
_atom_site_aniso_U_22
_atom_site_aniso_U_33
_atom_site_aniso_U_23
_atom_site_aniso_U_13
_atom_site_aniso_U_12
Lu1 0.05030(18) 0.05694(19) 0.04277(17) -0.01754(13) -0.00586(11) -0.01316(13)
N1 0.057(4) 0.049(3) 0.038(3) -0.008(3) -0.002(3) -0.015(3)
N2 0.061(4) 0.056(3) 0.034(3) -0.010(3) -0.005(3) -0.021(3)
N3 0.069(4) 0.055(4) 0.055(4) -0.012(3) -0.020(3) 0.006(3)
N4 0.175(10) 0.109(7) 0.104(6) -0.049(5) 0.017(6) -0.057(7)
N5 0.074(4) 0.049(4) 0.045(3) -0.010(3) -0.009(3) -0.009(3)
N6 0.068(5) 0.081(5) 0.104(6) -0.038(4) 0.004(4) -0.016(4)
O1 0.084(4) 0.068(3) 0.071(3) -0.039(3) -0.027(3) 0.008(3)
O2 0.087(4) 0.067(3) 0.038(3) -0.014(2) -0.001(2) -0.015(3)
O3 0.069(3) 0.097(4) 0.060(3) -0.023(3) 0.006(2) -0.043(3)
C1 0.049(4) 0.065(5) 0.050(4) -0.032(4) -0.003(3) -0.013(4)
C2 0.048(5) 0.094(6) 0.042(4) -0.024(4) 0.004(3) -0.017(4)
C3 0.080(6) 0.101(6) 0.073(5) -0.033(5) -0.012(4) -0.043(5)
C4 0.092(8) 0.182(12) 0.099(8) -0.042(8) 0.001(6) -0.087(8)
C5 0.067(7) 0.218(15) 0.096(8) -0.053(9) -0.017(6) -0.044(9)
C6 0.053(6) 0.148(9) 0.098(7) -0.054(6) -0.028(5) -0.015(6)
C7 0.060(6) 0.092(6) 0.061(5) -0.015(4) 0.002(4) -0.003(5)
C8 0.064(5) 0.093(6) 0.050(4) -0.026(4) 0.004(4) -0.038(5)
C9 0.053(5) 0.147(9) 0.059(5) -0.052(6) 0.009(4) -0.043(5)
C10 0.103(8) 0.201(12) 0.085(7) -0.080(8) 0.047(6) -0.080(9)
C11 0.171(13) 0.191(15) 0.102(9) -0.053(9) 0.062(8) -0.111(12)
C12 0.172(12) 0.149(11) 0.077(7) -0.020(7) 0.011(7) -0.105(10)
C13 0.108(7) 0.092(7) 0.051(5) -0.019(5) -0.003(5) -0.055(6)
C14 0.054(5) 0.132(8) 0.081(6) -0.063(6) 0.003(4) -0.008(5)
C15 0.061(7) 0.205(12) 0.162(10) -0.100(9) -0.021(6) 0.009(7)
C16 0.098(7) 0.142(8) 0.116(7) -0.082(6) -0.027(5) -0.026(6)
C17 0.136(8) 0.079(6) 0.059(5) -0.008(5) -0.027(5) -0.054(6)
C18 0.207(13) 0.111(8) 0.152(10) -0.045(7) -0.014(8) -0.084(9)
C19 0.151(10) 0.114(8) 0.097(7) -0.018(6) -0.044(7) -0.027(7)
C20 0.038(4) 0.064(5) 0.048(4) -0.016(4) -0.004(3) -0.009(3)
C21 0.050(4) 0.073(5) 0.044(4) -0.006(4) -0.010(3) -0.015(4)
C22 0.097(7) 0.089(7) 0.055(5) -0.015(5) -0.027(4) -0.018(5)
C23 0.104(7) 0.095(8) 0.057(6) 0.009(5) -0.023(5) -0.016(6)
C24 0.108(7) 0.061(6) 0.074(6) -0.003(5) -0.025(5) -0.016(5)
C25 0.055(5) 0.066(5) 0.061(5) -0.016(4) -0.011(4) -0.008(4)
C26 0.075(5) 0.083(6) 0.047(4) -0.027(4) -0.008(4) -0.028(4)
C27 0.087(6) 0.114(7) 0.085(6) -0.051(5) -0.001(5) -0.035(5)
C28 0.090(6) 0.096(6) 0.082(6) -0.048(5) -0.005(5) -0.018(5)
C29 0.094(7) 0.057(5) 0.075(6) -0.011(4) -0.005(5) -0.001(5)
C30 0.138(10) 0.137(10) 0.166(10) -0.080(8) 0.024(8) -0.033(8)
C31 0.140(8) 0.109(7) 0.098(6) -0.048(5) -0.033(6) -0.063(7)
C32 0.075(6) 0.075(6) 0.047(4) -0.031(4) -0.006(4) -0.013(4)
C33 0.104(7) 0.082(6) 0.089(6) -0.044(5) -0.031(5) 0.005(5)
C34 0.087(6) 0.078(6) 0.078(6) -0.047(5) -0.014(5) 0.010(5)
C35 0.100(7) 0.087(6) 0.079(6) -0.052(5) -0.013(5) -0.022(5)
C36 0.141(10) 0.086(7) 0.109(8) -0.049(6) -0.001(7) -0.012(7)
C37 0.146(10) 0.133(10) 0.084(7) -0.059(7) -0.004(7) -0.036(8)
C38 0.112(9) 0.120(9) 0.130(10) -0.044(8) 0.050(8) -0.016(7)
C39 0.076(6) 0.114(8) 0.104(8) -0.060(6) 0.000(5) -0.019(6)
C40 0.167(12) 0.167(12) 0.145(10) -0.066(9) 0.050(9) -0.097(10)
C41 0.311(19) 0.141(11) 0.197(12) -0.100(10) 0.040(12) -0.129(12)
C42 0.083(6) 0.071(6) 0.051(5) -0.025(4) -0.021(4) -0.005(5)
C43 0.153(9) 0.076(7) 0.088(7) -0.019(5) -0.071(6) -0.018(6)
C44 0.203(13) 0.070(7) 0.114(8) -0.026(6) -0.098(8) 0.023(7)
C45 0.149(11) 0.104(9) 0.119(9) -0.058(8) -0.083(7) 0.040(7)
C46 0.082(7) 0.125(9) 0.111(8) -0.054(7) -0.029(6) -0.005(6)
C47 0.078(6) 0.081(6) 0.076(6) -0.021(5) -0.010(5) 0.009(5)
C48 0.054(5) 0.078(6) 0.062(5) -0.033(4) -0.001(4) -0.018(4)
C49 0.089(6) 0.074(5) 0.052(4) -0.030(4) -0.004(4) -0.030(4)
C50 0.079(6) 0.067(5) 0.059(5) -0.034(4) -0.019(4) -0.017(5)
C51 0.067(6) 0.073(6) 0.078(5) -0.030(4) 0.006(4) -0.017(5)
C52 0.085(7) 0.113(8) 0.113(7) -0.061(6) -0.013(5) -0.043(6)
C53 0.074(7) 0.141(10) 0.165(10) -0.088(8) -0.018(6) -0.039(7)
C54 0.077(7) 0.098(8) 0.171(10) -0.069(7) -0.029(6) 0.009(6)
C55 0.085(7) 0.087(7) 0.115(7) -0.054(5) -0.028(5) -0.011(6)
C56 0.122(9) 0.117(8) 0.116(9) -0.027(6) -0.041(7) 0.003(6)
C57 0.092(7) 0.136(9) 0.210(11) -0.134(8) -0.027(7) -0.012(6)
C58 0.092(6) 0.063(5) 0.051(5) -0.020(4) -0.010(4) -0.017(5)
C59 0.116(8) 0.079(6) 0.066(6) -0.014(5) 0.029(5) -0.009(5)
C60 0.177(12) 0.091(8) 0.076(8) -0.023(6) 0.044(7) -0.042(8)
C61 0.197(14) 0.067(7) 0.060(6) -0.011(5) -0.025(8) -0.044(8)
C62 0.147(10) 0.082(7) 0.072(7) -0.014(6) -0.041(6) -0.041(6)
C63 0.108(7) 0.077(6) 0.055(5) -0.013(5) -0.014(5) -0.028(5)
C64 0.081(5) 0.121(6) 0.090(6) -0.039(5) 0.008(4) -0.032(5)
C65 0.137(8) 0.174(8) 0.165(8) -0.067(7) 0.036(6) -0.051(7)
C66 0.098(8) 0.120(9) 0.174(11) -0.042(8) 0.044(7) -0.055(7)
C67 0.075(6) 0.117(8) 0.104(7) -0.001(6) 0.005(5) -0.046(6)

loop_
_atom_type_symbol
_atom_type_description
_atom_type_scat_dispersion_real
_atom_type_scat_dispersion_imag
_atom_type_scat_source
C C 0.0033 0.0016 'International Tables Vol C Tables 4.2.6.8 and 6.1.1.4'
H H 0.0000 0.0000 'International Tables Vol C Tables 4.2.6.8 and 6.1.1.4'
N N 0.0061 0.0033 'International Tables Vol C Tables 4.2.6.8 and 6.1.1.4'
O O 0.0106 0.0060 'International Tables Vol C Tables 4.2.6.8 and 6.1.1.4'
Lu Lu -0.4720 5.8584 'International Tables Vol C Tables 4.2.6.8 and 6.1.1.4'

loop_
_geom_angle_atom_site_label_1
_geom_angle_atom_site_label_2
_geom_angle_atom_site_label_3
_geom_angle
O2 Lu1 N1 105.40(17)
O2 Lu1 O1 164.15(17)
N1 Lu1 O1 90.16(18)
O2 Lu1 O3 76.87(16)
N1 Lu1 O3 142.18(18)
O1 Lu1 O3 89.03(17)
O2 Lu1 N2 100.45(17)
N1 Lu1 N2 58.02(17)
O1 Lu1 N2 85.08(17)
O3 Lu1 N2 84.25(17)
O2 Lu1 N5 57.49(17)
N1 Lu1 N5 86.38(18)
O1 Lu1 N5 128.14(18)
O3 Lu1 N5 122.66(18)
N2 Lu1 N5 133.00(18)
O2 Lu1 N3 112.53(19)
N1 Lu1 N3 127.24(18)
O1 Lu1 N3 57.64(18)
O3 Lu1 N3 82.89(18)
N2 Lu1 N3 140.58(18)
N5 Lu1 N3 84.51(19)
O2 Lu1 C48 28.12(17)
N1 Lu1 C48 98.17(18)
O1 Lu1 C48 154.0(2)
O3 Lu1 C48 98.91(19)
N2 Lu1 C48 120.2(2)
N5 Lu1 C48 29.43(18)
N3 Lu1 C48 98.6(2)
O2 Lu1 C32 141.2(2)
N1 Lu1 C32 109.0(2)
O1 Lu1 C32 28.05(17)
O3 Lu1 C32 86.47(19)
N2 Lu1 C32 112.6(2)
N5 Lu1 C32 107.3(2)
N3 Lu1 C32 29.62(19)
C48 Lu1 C32 127.2(2)
O2 Lu1 C1 106.02(17)
N1 Lu1 C1 29.19(16)
O1 Lu1 C1 86.04(18)
O3 Lu1 C1 113.13(19)
N2 Lu1 C1 28.88(16)
N5 Lu1 C1 111.55(18)
N3 Lu1 C1 140.83(19)
C48 Lu1 C1 112.84(18)
C32 Lu1 C1 112.7(2)
C1 N1 C8 122.4(6)
C1 N1 Lu1 94.9(4)
C8 N1 Lu1 139.9(4)
C1 N2 C20 123.5(5)
C1 N2 Lu1 92.8(4)
C20 N2 Lu1 143.1(4)
C32 N3 C42 124.6(6)
C32 N3 Lu1 88.9(4)
C42 N3 Lu1 145.7(5)
C35 N4 C40 113.4(8)
C35 N4 C41 114.4(8)
C40 N4 C41 110.4(10)
C48 N5 C58 118.9(6)
C48 N5 Lu1 90.0(4)
C58 N5 Lu1 150.8(4)
C51 N6 C57 115.9(7)
C51 N6 C56 112.9(7)
C57 N6 C56 109.7(7)
C32 O1 Lu1 94.7(4)
C48 O2 Lu1 96.7(4)
C67 O3 C64 111.0(6)
C67 O3 Lu1 128.2(4)
C64 O3 Lu1 119.8(4)
N2 C1 N1 114.1(6)
N2 C1 C2 125.0(6)
N1 C1 C2 120.8(6)
N2 C1 Lu1 58.4(3)
N1 C1 Lu1 55.9(3)
C2 C1 Lu1 173.0(5)
C7 C2 C3 116.6(7)
C7 C2 C1 123.6(7)
C3 C2 C1 119.7(7)
C4 C3 C2 120.9(9)
C4 C3 H3 119.6
C2 C3 H3 119.6
C5 C4 C3 119.1(10)
C5 C4 H4A 120.4
C3 C4 H4A 120.4
C6 C5 C4 121.9(10)
C6 C5 H5A 119.1
C4 C5 H5A 119.1
C5 C6 C7 118.9(10)
C5 C6 H6A 120.6
C7 C6 H6A 120.6
C2 C7 C6 122.4(8)
C2 C7 H7A 118.8
C6 C7 H7A 118.8
C13 C8 C9 120.7(7)
C13 C8 N1 119.0(7)
C9 C8 N1 120.0(7)
C10 C9 C8 117.1(9)
C10 C9 C14 119.0(9)
C8 C9 C14 123.8(7)
C11 C10 C9 120.4(11)
C11 C10 H10A 119.8
C9 C10 H10A 119.8
C12 C11 C10 122.3(11)
C12 C11 H11A 118.8
C10 C11 H11A 118.8
C11 C12 C13 119.5(11)
C11 C12 H12A 120.2
C13 C12 H12A 120.2
C8 C13 C12 119.9(9)
C8 C13 C17 120.7(7)
C12 C13 C17 119.4(9)
C16 C14 C9 110.9(7)
C16 C14 C15 108.3(7)
C9 C14 C15 115.0(8)
C16 C14 H14A 107.4
C9 C14 H14A 107.4
C15 C14 H14A 107.4
C14 C15 H15A 109.5
C14 C15 H15B 109.5
H15A C15 H15B 109.5
C14 C15 H15C 109.5
H15A C15 H15C 109.5
H15B C15 H15C 109.5
C14 C16 H16A 109.5
C14 C16 H16B 109.5
H16A C16 H16B 109.5
C14 C16 H16C 109.5
H16A C16 H16C 109.5
H16B C16 H16C 109.5
C13 C17 C19 115.8(7)
C13 C17 C18 112.7(8)
C19 C17 C18 109.3(8)
C13 C17 H17A 106.1
C19 C17 H17A 106.1
C18 C17 H17A 106.1
C17 C18 H18A 109.5
C17 C18 H18B 109.5
H18A C18 H18B 109.5
C17 C18 H18C 109.5
H18A C18 H18C 109.5
H18B C18 H18C 109.5
C17 C19 H19A 109.5
C17 C19 H19B 109.5
H19A C19 H19B 109.5
C17 C19 H19C 109.5
H19A C19 H19C 109.5
H19B C19 H19C 109.5
C25 C20 C21 121.2(6)
C25 C20 N2 117.6(6)
C21 C20 N2 121.0(6)
C22 C21 C20 118.7(7)
C22 C21 C26 117.1(7)
C20 C21 C26 124.3(6)
C23 C22 C21 119.4(7)
C23 C22 H22A 120.3
C21 C22 H22A 120.3
C24 C23 C22 121.6(8)
C24 C23 H23A 119.2
C22 C23 H23A 119.2
C23 C24 C25 121.6(8)
C23 C24 H24A 119.2
C25 C24 H24A 119.2
C24 C25 C20 117.5(7)
C24 C25 C29 120.0(7)
C20 C25 C29 122.4(7)
C21 C26 C28 111.0(6)
C21 C26 C27 111.7(6)
C28 C26 C27 110.5(6)
C21 C26 H26A 107.8
C28 C26 H26A 107.8
C27 C26 H26A 107.8
C26 C27 H27A 109.5
C26 C27 H27B 109.5
H27A C27 H27B 109.5
C26 C27 H27C 109.5
H27A C27 H27C 109.5
H27B C27 H27C 109.5
C26 C28 H28A 109.5
C26 C28 H28B 109.5
H28A C28 H28B 109.5
C26 C28 H28C 109.5
H28A C28 H28C 109.5
H28B C28 H28C 109.5
C31 C29 C25 113.7(6)
C31 C29 C30 112.2(7)
C25 C29 C30 110.5(7)
C31 C29 H29A 106.7
C25 C29 H29A 106.7
C30 C29 H29A 106.7
C29 C30 H30A 109.5
C29 C30 H30B 109.5
H30A C30 H30B 109.5
C29 C30 H30C 109.5
H30A C30 H30C 109.5
H30B C30 H30C 109.5
C29 C31 H31A 109.5
C29 C31 H31B 109.5
H31A C31 H31B 109.5
C29 C31 H31C 109.5
H31A C31 H31C 109.5
H31B C31 H31C 109.5
O1 C32 N3 118.7(7)
O1 C32 C33 117.5(6)
N3 C32 C33 123.8(7)
O1 C32 Lu1 57.3(4)
N3 C32 Lu1 61.5(4)
C33 C32 Lu1 174.0(6)
C34 C33 C32 111.8(6)
C34 C33 H33A 109.3
C32 C33 H33A 109.3
C34 C33 H33B 109.3
C32 C33 H33B 109.3
H33A C33 H33B 107.9
C39 C34 C35 117.9(8)
C39 C34 C33 120.1(8)
C35 C34 C33 122.0(8)
C36 C35 N4 122.2(8)
C36 C35 C34 119.1(9)
N4 C35 C34 118.7(8)
C37 C36 C35 120.5(9)
C37 C36 H36A 119.7
C35 C36 H36A 119.7
C38 C37 C36 121.9(10)
C38 C37 H37A 119.0
C36 C37 H37A 119.0
C37 C38 C39 118.4(10)
C37 C38 H38A 120.8
C39 C38 H38A 120.8
C34 C39 C38 122.1(9)
C34 C39 H39A 118.9
C38 C39 H39A 118.9
N4 C40 H40A 109.5
N4 C40 H40B 109.5
H40A C40 H40B 109.5
N4 C40 H40C 109.5
H40A C40 H40C 109.5
H40B C40 H40C 109.5
N4 C41 H41A 109.5
N4 C41 H41B 109.5
H41A C41 H41B 109.5
N4 C41 H41C 109.5
H41A C41 H41C 109.5
H41B C41 H41C 109.5
C43 C42 C47 116.8(8)
C43 C42 N3 124.7(8)
C47 C42 N3 118.4(8)
C44 C43 C42 123.2(9)
C44 C43 H43A 118.4
C42 C43 H43A 118.4
C43 C44 C45 120.0(10)
C43 C44 H44A 120.0
C45 C44 H44A 120.0
C44 C45 C46 119.8(10)
C44 C45 H45A 120.1
C46 C45 H45A 120.1
C45 C46 C47 118.0(9)
C45 C46 H46A 121.0
C47 C46 H46A 121.0
C42 C47 C46 122.1(8)
C42 C47 H47A 119.0
C46 C47 H47A 119.0
O2 C48 N5 115.5(6)
O2 C48 C49 118.1(6)
N5 C48 C49 126.4(7)
O2 C48 Lu1 55.1(3)
N5 C48 Lu1 60.6(3)
C49 C48 Lu1 171.1(5)
C50 C49 C48 109.1(5)
C50 C49 H49A 109.9
C48 C49 H49A 109.9
C50 C49 H49B 109.9
C48 C49 H49B 109.9
H49A C49 H49B 108.3
C55 C50 C51 118.8(8)
C55 C50 C49 118.5(7)
C51 C50 C49 122.6(7)
C50 C51 C52 120.0(8)
C50 C51 N6 118.4(7)
C52 C51 N6 121.6(8)
C53 C52 C51 119.5(9)
C53 C52 H52A 120.3
C51 C52 H52A 120.3
C54 C53 C52 121.9(9)
C54 C53 H53A 119.0
C52 C53 H53A 119.0
C53 C54 C55 118.5(9)
C53 C54 H54A 120.8
C55 C54 H54A 120.8
C50 C55 C54 121.0(8)
C50 C55 H55A 119.5
C54 C55 H55A 119.5
N6 C56 H56A 109.5
N6 C56 H56B 109.5
H56A C56 H56B 109.5
N6 C56 H56C 109.5
H56A C56 H56C 109.5
H56B C56 H56C 109.5
N6 C57 H57A 109.5
N6 C57 H57B 109.5
H57A C57 H57B 109.5
N6 C57 H57C 109.5
H57A C57 H57C 109.5
H57B C57 H57C 109.5
C59 C58 C63 119.4(8)
C59 C58 N5 119.6(8)
C63 C58 N5 120.8(7)
C58 C59 C60 116.9(9)
C58 C59 H59A 121.5
C60 C59 H59A 121.5
C61 C60 C59 122.7(10)
C61 C60 H60A 118.7
C59 C60 H60A 118.7
C62 C61 C60 118.9(10)
C62 C61 H61A 120.5
C60 C61 H61A 120.5
C61 C62 C63 119.8(10)
C61 C62 H62A 120.1
C63 C62 H62A 120.1
C62 C63 C58 122.0(9)
C62 C63 H63A 119.0
C58 C63 H63A 119.0
O3 C64 C65 99.4(7)
O3 C64 H64A 111.9
C65 C64 H64A 111.9
O3 C64 H64B 111.9
C65 C64 H64B 111.9
H64A C64 H64B 109.6
C66 C65 C64 108.8(9)
C66 C65 H65A 109.9
C64 C65 H65A 109.9
C66 C65 H65B 109.9
C64 C65 H65B 109.9
H65A C65 H65B 108.3
C65 C66 C67 103.3(8)
C65 C66 H66A 111.1
C67 C66 H66A 111.1
C65 C66 H66B 111.1
C67 C66 H66B 111.1
H66A C66 H66B 109.1
O3 C67 C66 107.2(8)
O3 C67 H67A 110.3
C66 C67 H67A 110.3
O3 C67 H67B 110.3
C66 C67 H67B 110.3
H67A C67 H67B 108.5

loop_
_geom_bond_atom_site_label_1
_geom_bond_atom_site_label_2
_geom_bond_distance
Lu1 O2 2.229(4)
Lu1 N1 2.288(5)
Lu1 O1 2.296(4)
Lu1 O3 2.345(4)
Lu1 N2 2.348(5)
Lu1 N5 2.350(5)
Lu1 N3 2.391(6)
Lu1 C48 2.698(7)
Lu1 C32 2.720(8)
Lu1 C1 2.754(7)
N1 C1 1.348(7)
N1 C8 1.425(7)
N2 C1 1.332(7)
N2 C20 1.421(7)
N3 C32 1.345(8)
N3 C42 1.384(8)
N4 C35 1.413(10)
N4 C40 1.457(13)
N4 C41 1.525(11)
N5 C48 1.326(8)
N5 C58 1.425(8)
N6 C51 1.427(9)
N6 C57 1.445(9)
N6 C56 1.475(9)
O1 C32 1.283(8)
O2 C48 1.281(7)
O3 C67 1.373(8)
O3 C64 1.477(8)
C1 C2 1.494(9)
C2 C7 1.376(9)
C2 C3 1.408(9)
C3 C4 1.384(11)
C3 H3 0.9300
C4 C5 1.368(13)
C4 H4A 0.9300
C5 C6 1.344(12)
C5 H5A 0.9300
C6 C7 1.386(10)
C6 H6A 0.9300
C7 H7A 0.9300
C8 C13 1.364(10)
C8 C9 1.409(10)
C9 C10 1.408(10)
C9 C14 1.511(11)
C10 C11 1.345(14)
C10 H10A 0.9300
C11 C12 1.342(15)
C11 H11A 0.9300
C12 C13 1.393(11)
C12 H12A 0.9300
C13 C17 1.501(11)
C14 C16 1.498(9)
C14 C15 1.512(10)
C14 H14A 0.9800
C15 H15A 0.9600
C15 H15B 0.9600
C15 H15C 0.9600
C16 H16A 0.9600
C16 H16B 0.9600
C16 H16C 0.9600
C17 C19 1.519(11)
C17 C18 1.608(10)
C17 H17A 0.9800
C18 H18A 0.9600
C18 H18B 0.9600
C18 H18C 0.9600
C19 H19A 0.9600
C19 H19B 0.9600
C19 H19C 0.9600
C20 C25 1.403(9)
C20 C21 1.408(8)
C21 C22 1.389(9)
C21 C26 1.503(9)
C22 C23 1.382(10)
C22 H22A 0.9300
C23 C24 1.352(10)
C23 H23A 0.9300
C24 C25 1.386(9)
C24 H24A 0.9300
C25 C29 1.509(10)
C26 C28 1.536(9)
C26 C27 1.538(9)
C26 H26A 0.9800
C27 H27A 0.9600
C27 H27B 0.9600
C27 H27C 0.9600
C28 H28A 0.9600
C28 H28B 0.9600
C28 H28C 0.9600
C29 C31 1.501(9)
C29 C30 1.516(11)
C29 H29A 0.9800
C30 H30A 0.9600
C30 H30B 0.9600
C30 H30C 0.9600
C31 H31A 0.9600
C31 H31B 0.9600
C31 H31C 0.9600
C32 C33 1.533(9)
C33 C34 1.492(9)
C33 H33A 0.9700
C33 H33B 0.9700
C34 C39 1.374(10)
C34 C35 1.415(10)
C35 C36 1.373(10)
C36 C37 1.356(12)
C36 H36A 0.9300
C37 C38 1.353(13)
C37 H37A 0.9300
C38 C39 1.374(11)
C38 H38A 0.9300
C39 H39A 0.9300
C40 H40A 0.9600
C40 H40B 0.9600
C40 H40C 0.9600
C41 H41A 0.9600
C41 H41B 0.9600
C41 H41C 0.9600
C42 C43 1.365(10)
C42 C47 1.367(10)
C43 C44 1.352(12)
C43 H43A 0.9300
C44 C45 1.361(13)
C44 H44A 0.9300
C45 C46 1.387(12)
C45 H45A 0.9300
C46 C47 1.404(11)
C46 H46A 0.9300
C47 H47A 0.9300
C48 C49 1.508(8)
C49 C50 1.493(9)
C49 H49A 0.9700
C49 H49B 0.9700
C50 C55 1.380(10)
C50 C51 1.389(9)
C51 C52 1.397(10)
C52 C53 1.378(12)
C52 H52A 0.9300
C53 C54 1.346(11)
C53 H53A 0.9300
C54 C55 1.416(11)
C54 H54A 0.9300
C55 H55A 0.9300
C56 H56A 0.9600
C56 H56B 0.9600
C56 H56C 0.9600
C57 H57A 0.9600
C57 H57B 0.9600
C57 H57C 0.9600
C58 C59 1.364(10)
C58 C63 1.394(10)
C59 C60 1.424(11)
C59 H59A 0.9300
C60 C61 1.371(13)
C60 H60A 0.9300
C61 C62 1.347(12)
C61 H61A 0.9300
C62 C63 1.377(10)
C62 H62A 0.9300
C63 H63A 0.9300
C64 C65 1.507(12)
C64 H64A 0.9700
C64 H64B 0.9700
C65 C66 1.378(12)
C65 H65A 0.9700
C65 H65B 0.9700
C66 C67 1.481(10)
C66 H66A 0.9700
C66 H66B 0.9700
C67 H67A 0.9700
C67 H67B 0.9700

loop_
_platon_squeeze_void_nr
_platon_squeeze_void_average_x
_platon_squeeze_void_average_y
_platon_squeeze_void_average_z
_platon_squeeze_void_volume
_platon_squeeze_void_count_electrons
_platon_squeeze_void_content
1 0.000 0.000 0.000 848 200 ' '
